data_1546410
loop_
_publ_author_name
'Edwards, Alyn C.'
'Geist, Andreas'
'M\"ullich, Udo'
'Sharrad, Clint A.'
'Pritchard, Robin G.'
'Whitehead, Roger C.'
'Harwood, Laurence M.'

_publ_section_title
;
 Transition metal-free, visible-light mediated synthesis of
 1,10-phenanthroline derived ligand systems
;
_journal_issue 58
_journal_name_full 'Chemical Communications'
_journal_page_first 8160
_journal_page_last 8163
_journal_paper_doi 10.1039/C7CC03903D
_journal_volume 53
_journal_year 2017
_chemical_formula_sum 'C6 H22 Ca O13 P2'
_chemical_formula_weight 404.26
_chemical_name_systematic '[Triaquahypodiphosphatocalcium](1,4,7,10,13,16-hexa?oxa?cyclo?octa?decane-?6)'
_space_group_IT_number 14
_symmetry_cell_setting monoclinic
_symmetry_space_group_name_Hall '-P 2yn'
_symmetry_space_group_name_H-M 'P 1 21/n 1'
_atom_sites_solution_hydrogens geom
_atom_sites_solution_primary direct
_atom_sites_solution_secondary difmap
_audit_creation_method SHELXL-97
_audit_update_record
;
2017-04-05 deposited with the CCDC.
2017-06-27 downloaded from the CCDC.
;
_cell_angle_alpha 90.00
_cell_angle_beta 110.259(9)
_cell_angle_gamma 90.00
_cell_formula_units_Z 4
_cell_length_a 7.1912(8)
_cell_length_b 28.323(2)
_cell_length_c 9.0175(10)
_cell_measurement_reflns_used 24532
_cell_measurement_temperature 223(2)
_cell_measurement_theta_max 25.68
_cell_measurement_theta_min 2.51
_cell_volume 1723.0(3)
_computing_structure_refinement 'SHELXL-97 (Sheldrick, 1997)'
_computing_structure_solution 'SHELXS-97 (Sheldrick, 1990)'
_diffrn_ambient_temperature 223(2)
_diffrn_measured_fraction_theta_full 0.994
_diffrn_measured_fraction_theta_max 0.994
_diffrn_radiation_monochromator graphite
_diffrn_radiation_source 'fine-focus sealed tube'
_diffrn_radiation_type MoK\a
_diffrn_radiation_wavelength 0.71069
_diffrn_reflns_av_R_equivalents 0.0632
_diffrn_reflns_av_sigmaI/netI 0.0335
_diffrn_reflns_limit_h_max 8
_diffrn_reflns_limit_h_min -8
_diffrn_reflns_limit_k_max 34
_diffrn_reflns_limit_k_min -33
_diffrn_reflns_limit_l_max 9
_diffrn_reflns_limit_l_min -10
_diffrn_reflns_number 16106
_diffrn_reflns_theta_full 25.68
_diffrn_reflns_theta_max 25.68
_diffrn_reflns_theta_min 2.51
_exptl_absorpt_coefficient_mu 0.607
_exptl_absorpt_correction_T_max 0.870
_exptl_absorpt_correction_T_min 0.844
_exptl_absorpt_correction_type empirical
_exptl_crystal_colour colourless
_exptl_crystal_density_diffrn 1.558
_exptl_crystal_density_method 'not measured'
_exptl_crystal_description block
_exptl_crystal_F_000 848
_exptl_crystal_size_max 0.26
_exptl_crystal_size_mid 0.25
_exptl_crystal_size_min 0.24
_refine_diff_density_max 1.066
_refine_diff_density_min -0.336
_refine_diff_density_rms 0.069
_refine_ls_extinction_method none
_refine_ls_goodness_of_fit_ref 1.088
_refine_ls_hydrogen_treatment mixed
_refine_ls_matrix_type full
_refine_ls_number_parameters 287
_refine_ls_number_reflns 3252
_refine_ls_number_restraints 0
_refine_ls_restrained_S_all 1.088
_refine_ls_R_factor_all 0.0400
_refine_ls_R_factor_gt 0.0347
_refine_ls_shift/su_max 0.001
_refine_ls_shift/su_mean 0.000
_refine_ls_structure_factor_coef Fsqd
_refine_ls_weighting_details 'calc w=1/[\s^2^(Fo^2^)+(0.0493P)^2^+0.8763P] where P=(Fo^2^+2Fc^2^)/3'
_refine_ls_weighting_scheme calc
_refine_ls_wR_factor_gt 0.0868
_refine_ls_wR_factor_ref 0.0901
_reflns_number_gt 2933
_reflns_number_total 3252
_reflns_threshold_expression >2sigma(I)
_cod_data_source_file c7cc03903d2.cif
_cod_data_source_block C6H22CaO13P2
_cod_original_sg_symbol_H-M P21/n
_cod_database_code 1546410

loop_
_symmetry_equiv_pos_as_xyz
'x, y, z'
'-x+1/2, y+1/2, -z+1/2'
'-x, -y, -z'
'x-1/2, -y-1/2, z-1/2'

loop_
_atom_site_label
_atom_site_type_symbol
_atom_site_fract_x
_atom_site_fract_y
_atom_site_fract_z
_atom_site_U_iso_or_equiv
_atom_site_adp_type
_atom_site_occupancy
_atom_site_symmetry_multiplicity
_atom_site_calc_flag
Ca Ca 0.20600(5) 0.809748(14) 0.14014(4) 0.01461(12) Uani 1 1 d
P1 P 0.22906(7) 0.785889(18) -0.24156(5) 0.01350(14) Uani 1 1 d
P2 P 0.24448(7) 0.709367(17) -0.26680(6) 0.01333(13) Uani 1 1 d
O1 O 0.1513(2) 0.80651(5) -0.40492(17) 0.0211(3) Uani 1 1 d
O2 O 0.11521(19) 0.79627(5) -0.13252(16) 0.0177(3) Uani 1 1 d
O3 O 0.4512(2) 0.80263(5) -0.16175(17) 0.0172(3) Uani 1 1 d
O4 O 0.3998(2) 0.69788(5) -0.33615(18) 0.0208(3) Uani 1 1 d
O5 O 0.03442(19) 0.69434(5) -0.36333(16) 0.0163(3) Uani 1 1 d
O6 O 0.2894(2) 0.68736(6) -0.09774(18) 0.0213(3) Uani 1 1 d
O7 O 0.1663(3) 0.88897(6) 0.0595(2) 0.0331(4) Uani 1 1 d
O8 O 0.3754(3) 0.82743(8) 0.4105(2) 0.0343(4) Uani 1 1 d
O9 O 0.2279(3) 0.72833(6) 0.2080(2) 0.0267(4) Uani 1 1 d
O10 O 0.2170(4) 0.97880(7) 0.1725(3) 0.0460(5) Uani 1 1 d
O11 O 0.7050(3) 0.94689(6) 0.0192(2) 0.0338(4) Uani 1 1 d
O12 O 0.8576(3) 0.91424(6) -0.2151(2) 0.0352(4) Uani 1 1 d
O13 O 1.0891(3) 0.98719(7) -0.2791(2) 0.0378(4) Uani 1 1 d
C1 C 0.6547(4) 0.90232(9) -0.0584(4) 0.0363(6) Uani 1 1 d
C2 C 0.6594(4) 0.90577(10) -0.2218(4) 0.0376(6) Uani 1 1 d
C3 C 0.8734(5) 0.92127(11) -0.3666(3) 0.0428(6) Uani 1 1 d
C4 C 1.0745(5) 0.94064(11) -0.3433(4) 0.0424(6) Uani 1 1 d
C5 C 1.2826(4) 1.00648(11) -0.2429(4) 0.0408(6) Uani 1 1 d
C6 C 1.2914(4) 1.05540(11) -0.1780(3) 0.0403(6) Uani 1 1 d
H1A H 0.751(5) 0.8788(12) -0.001(4) 0.045(8) Uiso 1 1 d
H1B H 0.519(5) 0.8941(11) -0.069(4) 0.039(8) Uiso 1 1 d
H2A H 0.617(6) 0.8782(15) -0.273(5) 0.065(11) Uiso 1 1 d
H2B H 0.573(4) 0.9341(12) -0.277(4) 0.043(8) Uiso 1 1 d
HA H 0.483(6) 0.8025(14) -0.057(5) 0.066(11) Uiso 1 1 d
H3A H 0.852(5) 0.8898(13) -0.427(4) 0.053(9) Uiso 1 1 d
H3B H 0.769(5) 0.9440(14) -0.422(4) 0.057(10) Uiso 1 1 d
H4A H 1.103(5) 0.9420(15) -0.436(5) 0.065(11) Uiso 1 1 d
H4B H 1.176(5) 0.9215(12) -0.267(4) 0.042(8) Uiso 1 1 d
H5A H 1.311(5) 1.0073(12) -0.331(4) 0.044(9) Uiso 1 1 d
H5B H 1.383(5) 0.9877(12) -0.163(4) 0.042(8) Uiso 1 1 d
H6A H 1.180(5) 1.0738(13) -0.230(4) 0.050(9) Uiso 1 1 d
H6B H 1.423(5) 1.0724(13) -0.174(4) 0.056(10) Uiso 1 1 d
H7A H 0.177(5) 0.9135(14) 0.108(4) 0.044(9) Uiso 1 1 d
H7B H 0.079(6) 0.8950(16) -0.039(6) 0.080(13) Uiso 1 1 d
H8A H 0.315(6) 0.8228(17) 0.476(5) 0.075(13) Uiso 1 1 d
H8B H 0.487(6) 0.8217(14) 0.445(4) 0.052(10) Uiso 1 1 d
H9A H 0.160(5) 0.7223(11) 0.246(4) 0.030(8) Uiso 1 1 d
H9B H 0.344(6) 0.7172(13) 0.264(4) 0.054(10) Uiso 1 1 d
H10A H 0.119(6) 0.9895(14) 0.192(5) 0.058(11) Uiso 1 1 d
H10B H 0.228(5) 0.9967(14) 0.114(5) 0.051(11) Uiso 1 1 d
HB H 0.404(5) 0.6912(12) -0.043(4) 0.046(9) Uiso 1 1 d

loop_
_atom_site_aniso_label
_atom_site_aniso_U_11
_atom_site_aniso_U_22
_atom_site_aniso_U_33
_atom_site_aniso_U_23
_atom_site_aniso_U_13
_atom_site_aniso_U_12
Ca 0.0124(2) 0.0183(2) 0.0138(2) 0.00057(14) 0.00540(15) 0.00045(14)
P1 0.0113(2) 0.0174(3) 0.0108(2) -0.00107(18) 0.00266(18) -0.00063(17)
P2 0.0100(2) 0.0172(3) 0.0121(2) -0.00173(18) 0.00299(17) -0.00098(17)
O1 0.0187(7) 0.0278(8) 0.0141(7) 0.0032(6) 0.0022(5) 0.0012(6)
O2 0.0140(6) 0.0230(7) 0.0163(7) -0.0031(6) 0.0054(5) -0.0006(5)
O3 0.0144(7) 0.0233(8) 0.0136(7) -0.0035(6) 0.0046(5) -0.0045(5)
O4 0.0143(7) 0.0253(8) 0.0244(8) -0.0060(6) 0.0088(6) -0.0014(5)
O5 0.0121(6) 0.0222(7) 0.0136(7) -0.0026(5) 0.0032(5) -0.0023(5)
O6 0.0172(7) 0.0276(8) 0.0159(7) 0.0039(6) 0.0016(6) -0.0014(6)
O7 0.0380(9) 0.0186(9) 0.0363(10) 0.0017(8) 0.0046(8) 0.0010(7)
O8 0.0233(9) 0.0606(13) 0.0187(8) -0.0036(8) 0.0069(7) -0.0010(8)
O9 0.0192(8) 0.0307(9) 0.0340(9) 0.0134(7) 0.0140(7) 0.0061(7)
O10 0.0565(13) 0.0203(10) 0.0702(16) -0.0006(10) 0.0333(12) 0.0003(9)
O11 0.0426(9) 0.0225(8) 0.0356(9) 0.0038(7) 0.0128(7) -0.0048(7)
O12 0.0370(9) 0.0296(9) 0.0348(9) 0.0011(8) 0.0072(7) 0.0035(7)
O13 0.0382(9) 0.0334(10) 0.0429(11) -0.0047(8) 0.0154(8) 0.0019(8)
C1 0.0362(13) 0.0187(11) 0.0515(16) 0.0042(11) 0.0121(12) -0.0032(10)
C2 0.0369(13) 0.0225(12) 0.0478(16) -0.0039(12) 0.0075(12) -0.0043(11)
C3 0.0558(17) 0.0373(15) 0.0324(14) -0.0101(12) 0.0116(12) -0.0011(13)
C4 0.0545(17) 0.0390(16) 0.0379(14) -0.0069(13) 0.0214(13) 0.0061(13)
C5 0.0428(15) 0.0472(17) 0.0368(15) 0.0047(13) 0.0194(12) 0.0030(12)
C6 0.0443(15) 0.0393(15) 0.0386(14) 0.0092(12) 0.0162(12) -0.0038(12)

loop_
_atom_type_symbol
_atom_type_description
_atom_type_scat_dispersion_real
_atom_type_scat_dispersion_imag
_atom_type_scat_source
C C 0.0033 0.0016 'International Tables Vol C Tables 4.2.6.8 and 6.1.1.4'
O O 0.0106 0.0060 'International Tables Vol C Tables 4.2.6.8 and 6.1.1.4'
H H 0.0000 0.0000 'International Tables Vol C Tables 4.2.6.8 and 6.1.1.4'
Ca Ca 0.2262 0.3064 'International Tables Vol C Tables 4.2.6.8 and 6.1.1.4'
P P 0.1023 0.0942 'International Tables Vol C Tables 4.2.6.8 and 6.1.1.4'

loop_
_geom_angle_atom_site_label_1
_geom_angle_atom_site_label_2
_geom_angle_atom_site_label_3
_geom_angle
_geom_angle_site_symmetry_1
_geom_angle_site_symmetry_3
O4 Ca O7 95.80(6) 4_576 .
O4 Ca O2 98.89(5) 4_576 .
O7 Ca O2 82.59(6) . .
O4 Ca O8 95.27(6) 4_576 .
O7 Ca O8 94.63(7) . .
O2 Ca O8 165.78(6) . .
O4 Ca O5 170.73(5) 4_576 4_676
O7 Ca O5 93.30(6) . 4_676
O2 Ca O5 84.00(5) . 4_676
O8 Ca O5 82.23(6) . 4_676
O4 Ca O9 82.23(6) 4_576 .
O7 Ca O9 176.37(7) . .
O2 Ca O9 94.68(6) . .
O8 Ca O9 88.60(7) . .
O5 Ca O9 88.77(6) 4_676 .
O4 Ca P1 116.02(4) 4_576 .
O7 Ca P1 85.62(5) . .
O2 Ca P1 17.67(3) . .
O8 Ca P1 148.56(5) . .
O5 Ca P1 66.39(4) 4_676 .
O9 Ca P1 92.49(5) . .
O4 Ca H9A 69.2(7) 4_576 .
O7 Ca H9A 164.8(7) . .
O2 Ca H9A 101.4(7) . .
O8 Ca H9A 84.9(6) . .
O5 Ca H9A 101.7(7) 4_676 .
O9 Ca H9A 14.0(7) . .
P1 Ca H9A 102.6(7) . .
O1 P1 O2 117.48(8) . .
O1 P1 O3 107.72(8) . .
O2 P1 O3 109.59(8) . .
O1 P1 P2 107.37(7) . .
O2 P1 P2 108.62(6) . .
O3 P1 P2 105.37(6) . .
O1 P1 Ca 138.35(6) . .
O2 P1 Ca 28.14(5) . .
O3 P1 Ca 83.17(6) . .
P2 P1 Ca 108.01(2) . .
O4 P2 O5 116.02(8) . .
O4 P2 O6 112.78(9) . .
O5 P2 O6 105.90(8) . .
O4 P2 P1 109.39(6) . .
O5 P2 P1 105.13(6) . .
O6 P2 P1 107.02(6) . .
P1 O2 Ca 134.19(8) . .
P1 O3 HA 109(2) . .
P2 O4 Ca 160.19(9) . 4_675
P2 O5 Ca 143.28(8) . 4_575
P2 O6 HB 111(2) . .
Ca O7 H7A 132(2) . .
Ca O7 H7B 117(3) . .
H7A O7 H7B 106(4) . .
Ca O8 H8A 118(3) . .
Ca O8 H8B 118(3) . .
H8A O8 H8B 113(4) . .
Ca O9 H9A 111(3) . .
Ca O9 H9B 118(2) . .
H9A O9 H9B 108(3) . .
H10A O10 H10B 102(4) . .
C6 O11 C1 111.4(2) 3_775 .
C3 O12 C2 113.2(2) . .
C5 O13 C4 112.1(2) . .
O11 C1 C2 109.8(2) . .
O11 C1 H1A 109(2) . .
C2 C1 H1A 108.4(19) . .
O11 C1 H1B 109.4(18) . .
C2 C1 H1B 106.6(18) . .
H1A C1 H1B 113(3) . .
O12 C2 C1 109.5(2) . .
O12 C2 H2A 109(2) . .
C1 C2 H2A 109(2) . .
O12 C2 H2B 108.5(17) . .
C1 C2 H2B 108.1(17) . .
H2A C2 H2B 113(3) . .
O12 C3 C4 108.2(2) . .
O12 C3 H3A 110(2) . .
C4 C3 H3A 110.5(19) . .
O12 C3 H3B 106(2) . .
C4 C3 H3B 111(2) . .
H3A C3 H3B 111(3) . .
O13 C4 C3 109.1(2) . .
O13 C4 H4A 109(3) . .
C3 C4 H4A 113(2) . .
O13 C4 H4B 107.1(19) . .
C3 C4 H4B 110.1(18) . .
H4A C4 H4B 109(3) . .
O13 C5 C6 110.5(2) . .
O13 C5 H5A 108(2) . .
C6 C5 H5A 110(2) . .
O13 C5 H5B 111.8(19) . .
C6 C5 H5B 107(2) . .
H5A C5 H5B 109(3) . .
O11 C6 C5 109.6(2) 3_775 .
O11 C6 H6A 104(2) 3_775 .
C5 C6 H6A 114(2) . .
O11 C6 H6B 106.6(19) 3_775 .
C5 C6 H6B 111(2) . .
H6A C6 H6B 112(3) . .

loop_
_geom_bond_atom_site_label_1
_geom_bond_atom_site_label_2
_geom_bond_distance
_geom_bond_site_symmetry_2
Ca O4 2.2948(14) 4_576
Ca O7 2.3452(18) .
Ca O2 2.3463(15) .
Ca O8 2.3711(17) .
Ca O5 2.3755(14) 4_676
Ca O9 2.3771(17) .
Ca P1 3.5674(7) .
Ca H9A 2.72(3) .
P1 O1 1.5011(15) .
P1 O2 1.5104(14) .
P1 O3 1.5806(14) .
P1 P2 2.1861(7) .
P2 O4 1.4929(15) .
P2 O5 1.5199(13) .
P2 O6 1.5736(15) .
O3 HA 0.89(4) .
O4 Ca 2.2948(14) 4_675
O5 Ca 2.3755(13) 4_575
O6 HB 0.81(4) .
O7 H7A 0.81(4) .
O7 H7B 0.91(5) .
O8 H8A 0.85(5) .
O8 H8B 0.77(4) .
O9 H9A 0.71(3) .
O9 H9B 0.87(4) .
O10 H10A 0.84(4) .
O10 H10B 0.75(4) .
O11 C6 1.424(3) 3_775
O11 C1 1.428(3) .
O12 C3 1.423(3) .
O12 C2 1.426(3) .
O13 C5 1.423(3) .
O13 C4 1.429(3) .
C1 C2 1.489(4) .
C1 H1A 0.97(3) .
C1 H1B 0.97(3) .
C2 H2A 0.90(4) .
C2 H2B 1.03(3) .
C3 C4 1.493(4) .
C3 H3A 1.03(4) .
C3 H3B 0.99(4) .
C4 H4A 0.92(4) .
C4 H4B 0.98(3) .
C5 C6 1.497(4) .
C5 H5A 0.89(4) .
C5 H5B 0.98(3) .
C6 O11 1.424(3) 3_775
C6 H6A 0.94(4) .
C6 H6B 1.05(4) .

loop_
_geom_torsion_atom_site_label_1
_geom_torsion_atom_site_label_2
_geom_torsion_atom_site_label_3
_geom_torsion_atom_site_label_4
_geom_torsion
_geom_torsion_site_symmetry_1
_geom_torsion_site_symmetry_4
O4 Ca P1 O1 65.98(10) 4_576 .
O7 Ca P1 O1 -28.34(10) . .
O2 Ca P1 O1 50.96(15) . .
O8 Ca P1 O1 -120.05(14) . .
O5 Ca P1 O1 -123.88(10) 4_676 .
O9 Ca P1 O1 148.56(10) . .
O4 Ca P1 O2 15.02(13) 4_576 .
O7 Ca P1 O2 -79.31(13) . .
O8 Ca P1 O2 -171.01(16) . .
O5 Ca P1 O2 -174.84(13) 4_676 .
O9 Ca P1 O2 97.59(13) . .
O4 Ca P1 O3 175.05(7) 4_576 .
O7 Ca P1 O3 80.73(7) . .
O2 Ca P1 O3 160.03(14) . .
O8 Ca P1 O3 -10.98(12) . .
O5 Ca P1 O3 -14.81(7) 4_676 .
O9 Ca P1 O3 -102.37(7) . .
O4 Ca P1 P2 -80.95(5) 4_576 .
O7 Ca P1 P2 -175.28(5) . .
O2 Ca P1 P2 -95.97(12) . .
O8 Ca P1 P2 93.01(11) . .
O5 Ca P1 P2 89.19(4) 4_676 .
O9 Ca P1 P2 1.62(5) . .
O1 P1 P2 O4 67.33(9) . .
O2 P1 P2 O4 -164.67(9) . .
O3 P1 P2 O4 -47.30(9) . .
Ca P1 P2 O4 -135.00(7) . .
O1 P1 P2 O5 -57.90(9) . .
O2 P1 P2 O5 70.10(8) . .
O3 P1 P2 O5 -172.53(8) . .
Ca P1 P2 O5 99.77(6) . .
O1 P1 P2 O6 -170.20(9) . .
O2 P1 P2 O6 -42.20(8) . .
O3 P1 P2 O6 75.17(8) . .
Ca P1 P2 O6 -12.53(6) . .
O1 P1 O2 Ca -144.42(11) . .
O3 P1 O2 Ca -21.09(15) . .
P2 P1 O2 Ca 93.55(11) . .
O4 Ca O2 P1 -166.37(12) 4_576 .
O7 Ca O2 P1 98.88(13) . .
O8 Ca O2 P1 19.4(3) . .
O5 Ca O2 P1 4.75(12) 4_676 .
O9 Ca O2 P1 -83.52(12) . .
O5 P2 O4 Ca -174.2(3) . 4_675
O6 P2 O4 Ca -51.8(3) . 4_675
P1 P2 O4 Ca 67.1(3) . 4_675
O4 P2 O5 Ca 174.56(12) . 4_575
O6 P2 O5 Ca 48.63(16) . 4_575
P1 P2 O5 Ca -64.46(14) . 4_575
C6 O11 C1 C2 -178.0(2) 3_775 .
C3 O12 C2 C1 -175.9(2) . .
O11 C1 C2 O12 65.9(3) . .
C2 O12 C3 C4 167.0(2) . .
C5 O13 C4 C3 175.6(2) . .
O12 C3 C4 O13 -67.5(3) . .
C4 O13 C5 C6 179.3(2) . .
O13 C5 C6 O11 75.0(3) . 3_775
